data_2004064
loop_
_publ_author_name
'Zacharias, D. E.'
'Glusker, J. P.'
'Harvey, R. G.'

_publ_section_title
;
 4,5-Dihydrobenzo[<i>a</i>]pyrene-4,5-<i>trans</i>-(<i>e</i>,<i>e</i>)-diol
;
_journal_issue 10
_journal_name_full 'Acta Crystallographica Section C'
_journal_page_first 2096
_journal_page_last 2098
_journal_paper_doi 10.1107/S0108270195003489
_journal_volume 51
_journal_year 1995
_chemical_formula_sum 'C20 H14 O2'
_chemical_formula_weight 286.33
_space_group_IT_number 2
_symmetry_cell_setting triclinic
_symmetry_space_group_name_Hall '-P 1'
_symmetry_space_group_name_H-M 'P -1'
_atom_type_scat_source IntTabIV
_cell_angle_alpha 90.65(1)
_cell_angle_beta 102.86(1)
_cell_angle_gamma 73.09(1)
_cell_formula_units_Z 2
_cell_length_a 9.3901(15)
_cell_length_b 18.497(3)
_cell_length_c 4.2114(5)
_cell_measurement_reflns_used 16
_cell_measurement_temperature 294
_cell_measurement_theta_max 28.8
_cell_measurement_theta_min 20.6
_cell_volume 681.17(18)
_diffrn_measurement_device 'Nicolet-Siemens P3m'
_diffrn_measurement_method 'variable \w-2\q'
_diffrn_radiation_type CuK\a
_diffrn_radiation_wavelength 1.5418
_diffrn_reflns_av_R_equivalents 0.014
_diffrn_reflns_limit_h_max 11
_diffrn_reflns_limit_h_min -11
_diffrn_reflns_limit_k_max 22
_diffrn_reflns_limit_k_min -22
_diffrn_reflns_limit_l_max 5
_diffrn_reflns_limit_l_min 0
_diffrn_reflns_number 2902
_diffrn_reflns_theta_max 69.5
_diffrn_standards_decay_% <1
_diffrn_standards_interval_time 120
_diffrn_standards_number 4
_exptl_absorpt_coefficient_mu 0.621
_exptl_absorpt_correction_T_max 1.000
_exptl_absorpt_correction_T_min 0.942
_exptl_absorpt_correction_type 'empirical via \y scan'
_exptl_crystal_colour Amber
_exptl_crystal_density_diffrn 1.396
_exptl_crystal_description Prismatic
_exptl_crystal_size_max 0.45
_exptl_crystal_size_mid 0.12
_exptl_crystal_size_min 0.10
_refine_diff_density_max 0.22
_refine_diff_density_min -0.25
_refine_ls_extinction_method none
_refine_ls_goodness_of_fit_obs 0.85
_refine_ls_hydrogen_treatment refall
_refine_ls_number_parameters 255
_refine_ls_number_reflns 2241
_refine_ls_R_factor_obs 0.045
_refine_ls_shift/esd_max 0.13
_refine_ls_structure_factor_coef F
_refine_ls_weighting_details 'w = 1/[\s(F)]^2^'
_refine_ls_weighting_scheme calc
_refine_ls_wR_factor_obs 0.058
_reflns_number_observed 2241
_reflns_number_total 2528
_reflns_observed_criterion I>3\s(I)
_cod_data_source_file sz1006.cif
_cod_data_source_block sz1006a
_cod_depositor_comments
;
The following automatic conversions were performed:

'_refine_ls_weighting_scheme' value 'w = 1/[\s(F)]^2^' was changed to
'calc'. New tag '_refine_ls_weighting_details' was created. The value
of the new tag was set to 'w = 1/[\s(F)]^2^'.

Automatic conversion script
Id: cif_fix_values 3143 2015-03-26 13:38:13Z robertas 
;
_cod_original_cell_volume 681.1(2)
_cod_database_code 2004064

loop_
_symmetry_equiv_pos_as_xyz
x,y,z
-x,-y,-z

loop_
_atom_site_label
_atom_site_fract_x
_atom_site_fract_y
_atom_site_fract_z
_atom_site_U_iso_or_equiv
O(1) .3141(1) .00280(5) .2616(3) .0422(4)
O(2) .5321(1) .07655(5) .1683(3) .0378(4)
C(1) -.1605(2) .2114(1) .3101(5) .0601(9)
C(2) -.1188(2) .1343(1) .3540(5) .0641(9)
C(3) .0210(2) .0897(1) .2918(4) .0507(7)
C(4) .2670(1) .07779(7) .1185(3) .0350(5)
C(5) .3897(1) .11777(7) .2345(3) .0343(5)
C(6) .4301(2) .22868(7) -.0332(4) .0401(5)
C(7) .4780(2) .3383(1) -.2701(5) .0595(8)
C(8) .4317(3) .4136(1) -.3715(7) .076(1)
C(9) .2851(3) .4586(1) -.3578(7) .073(1)
C(10) .1881(3) .42907(9) -.2437(6) .0594(9)
C(11) -.0182(2) .36009(9) .0185(5) .0539(8)
C(12) -.1090(2) .3273(1) .1342(5) .0569(8)
C(13) -.0652(2) .2476(1) .2080(4) .0490(7)
C(14) .0802(1) .20346(8) .1650(4) .0396(6)
C(15) .1192(1) .12352(8) .2016(3) .0393(6)
C(16) .1814(2) .24022(7) .0716(3) .0376(5)
C(17) .3364(1) .19708(7) .0773(3) .0353(5)
C(18) .1314(2) .31807(8) -.0185(4) .0434(6)
C(19) .2310(2) .35181(8) -.1363(4) .0461(7)
C(20) .3797(2) .30630(8) -.1508(4) .0448(6)
H(O1) .365(3) -.023(1) .141(6) .048(5)
H(O2) .578(2) .049(1) .321(7) .051(5)
H(C1) -.257(3) .244(2) .342(8) .076(8)
H(C2) -.180(3) .111(2) .422(7) .068(7)
H(C3) .048(3) .037(2) .313(6) .055(5)
H(C4) .252(2) .077(1) -.105(6) .042(4)
H(C5) .405(2) .122(1) .467(5) .035(4)
H(C6) .532(2) .200(1) -.033(5) .045(5)
H(C7) .580(3) .306(2) -.268(7) .070(7)
H(C8) .497(4) .433(2) -.462(9) .083(9)
H(C9) .253(4) .510(2) -.44(1) .10(1)
H(C10) .090(4) .460(2) -.241(8) .0849(9)
H(C11) -.052(3) .411(2) -.038(8) .074(7)
H(C12) -.207(3) .358(2) .163(7) .069(7)

loop_
_geom_angle_atom_site_label_1
_geom_angle_atom_site_label_2
_geom_angle_atom_site_label_3
_geom_angle
_geom_angle_publ_flag
O(1) C(4) C(5) 111.30(10) yes
O(1) C(4) C(15) 110.60(10) yes
C(5) C(4) C(15) 109.20(10) yes
O(2) C(5) C(4) 111.70(10) yes
O(2) C(5) C(17) 110.70(10) yes
C(4) C(5) C(17) 109.90(10) yes
C(2) C(1) C(13) 121.0(2) no
C(1) C(2) C(3) 120.2(2) no
C(2) C(3) C(15) 120.2(2) no
C(17) C(6) C(20) 121.10(10) no
C(8) C(7) C(20) 120.6(2) no
C(7) C(8) C(9) 119.5(2) no
C(8) C(9) C(10) 121.0(2) no
C(9) C(10) C(19) 121.4(2) no
C(12) C(11) C(18) 122.3(2) no
C(11) C(12) C(13) 121.6(2) no
C(1) C(13) C(12) 122.9(2) no
C(1) C(13) C(14) 119.1(2) no
C(12) C(13) C(14) 117.90(10) no
C(13) C(14) C(15) 118.90(10) no
C(13) C(14) C(16) 119.70(10) no
C(15) C(14) C(16) 121.40(10) no
C(3) C(15) C(4) 121.90(10) no
C(3) C(15) C(14) 120.40(10) no
C(4) C(15) C(14) 117.60(10) no
C(14) C(16) C(17) 119.50(10) no
C(14) C(16) C(18) 120.80(10) no
C(17) C(16) C(18) 119.70(10) no
C(5) C(17) C(6) 122.80(10) no
C(5) C(17) C(16) 116.40(10) no
C(6) C(17) C(16) 120.60(10) no
C(11) C(18) C(16) 117.20(10) no
C(11) C(18) C(19) 123.40(10) no
C(16) C(18) C(19) 119.40(10) no
C(10) C(19) C(18) 123.2(2) no
C(10) C(19) C(20) 117.5(2) no
C(18) C(19) C(20) 119.30(10) no
C(6) C(20) C(7) 120.5(2) no
C(6) C(20) C(19) 119.40(10) no
C(7) C(20) C(19) 120.00(10) no

loop_
_geom_bond_atom_site_label_1
_geom_bond_atom_site_label_2
_geom_bond_distance
_geom_bond_publ_flag
O(1) C(4) 1.423(2) yes
O(2) C(5) 1.420(2) yes
C(1) C(2) 1.367(3) yes
C(1) C(13) 1.402(3) yes
C(2) C(3) 1.411(3) yes
C(3) C(15) 1.372(2) yes
C(4) C(5) 1.533(2) yes
C(4) C(15) 1.513(2) yes
C(5) C(17) 1.513(2) yes
C(6) C(17) 1.349(2) yes
C(6) C(20) 1.431(2) yes
C(7) C(8) 1.376(3) yes
C(7) C(20) 1.409(2) yes
C(8) C(9) 1.400(4) yes
C(9) C(10) 1.359(4) yes
C(10) C(19) 1.417(2) yes
C(11) C(12) 1.351(3) yes
C(11) C(18) 1.436(2) yes
C(12) C(13) 1.427(3) yes
C(13) C(14) 1.421(2) yes
C(14) C(15) 1.417(2) yes
C(14) C(16) 1.438(2) yes
C(16) C(17) 1.437(2) yes
C(16) C(18) 1.406(2) yes
C(18) C(19) 1.436(2) yes
C(19) C(20) 1.419(2) yes

loop_
_geom_torsion_atom_site_label_1
_geom_torsion_atom_site_label_2
_geom_torsion_atom_site_label_3
_geom_torsion_atom_site_label_4
_geom_torsion
_geom_torsion_publ_flag
O(1) C(4) C(5) O(2) 56.60(10) yes
O(1) C(4) C(5) C(17) 179.80(10) yes
C(15) C(4) C(5) O(2) 178.90(10) yes
C(15) C(4) C(5) C(17) -57.80(10) yes
